data_2210769
loop_
_publ_author_name
'Yathirajan, H. S.'
'Sarojini, B. K.'
'Ashalatha, B. V'
'Narayana, B.'
'Bolte, Michael'

_publ_section_title
;
 1,5-Bis(3-bromo-2-thienyl)-3-(3-nitrophenyl)pentane-1,5-dione
;
_journal_coeditor_code SG2053
_journal_issue 10
_journal_name_full 'Acta Crystallographica Section E'
_journal_page_first o4554
_journal_page_last o4555
_journal_paper_doi 10.1107/S1600536806036993
_journal_volume 62
_journal_year 2006
_chemical_formula_iupac 'C19 H13 Br2 N O4 S2'
_chemical_formula_moiety 'C19 H13 Br2 N O4 S2'
_chemical_formula_sum 'C19 H13 Br2 N O4 S2'
_chemical_formula_weight 543.24
_chemical_name_systematic
;
1,5-Bis(3-bromothien-2-yl)-3-(3-nitrophenyl)pentane-1,5-dione
;
_space_group_IT_number 9
_symmetry_cell_setting monoclinic
_symmetry_space_group_name_Hall 'C -2yc'
_symmetry_space_group_name_H-M 'C 1 c 1'
_atom_sites_solution_hydrogens geom
_atom_sites_solution_primary direct
_atom_sites_solution_secondary difmap
_audit_creation_method SHELXL-97
_cell_angle_alpha 90.00
_cell_angle_beta 96.932(6)
_cell_angle_gamma 90.00
_cell_formula_units_Z 4
_cell_length_a 17.5329(13)
_cell_length_b 15.6345(9)
_cell_length_c 7.4723(6)
_cell_measurement_reflns_used 12507
_cell_measurement_temperature 173(2)
_cell_measurement_theta_max 27.8
_cell_measurement_theta_min 2.6
_cell_volume 2033.3(3)
_computing_cell_refinement X-AREA
_computing_data_collection 'X-AREA (Stoe & Cie, 2001)'
_computing_data_reduction X-AREA
_computing_molecular_graphics 'XP in SHELXTL-Plus (Sheldrick, 1991)'
_computing_publication_material 'SHELXL97 and PLATON (Spek, 2003)'
_computing_structure_refinement 'SHELXL97 (Sheldrick, 1997)'
_computing_structure_solution 'SHELXS97 (Sheldrick, 1997)'
_diffrn_ambient_temperature 173(2)
_diffrn_measured_fraction_theta_full 0.996
_diffrn_measured_fraction_theta_max 0.992
_diffrn_measurement_device_type 'Stoe IPDS-II two-circle'
_diffrn_measurement_method \w
_diffrn_radiation_monochromator graphite
_diffrn_radiation_source 'fine-focus sealed tube'
_diffrn_radiation_type MoK\a
_diffrn_radiation_wavelength 0.71073
_diffrn_reflns_av_R_equivalents 0.0576
_diffrn_reflns_av_sigmaI/netI 0.0362
_diffrn_reflns_limit_h_max 22
_diffrn_reflns_limit_h_min -22
_diffrn_reflns_limit_k_max 20
_diffrn_reflns_limit_k_min -20
_diffrn_reflns_limit_l_max 9
_diffrn_reflns_limit_l_min -9
_diffrn_reflns_number 13028
_diffrn_reflns_theta_full 25.00
_diffrn_reflns_theta_max 27.60
_diffrn_reflns_theta_min 2.61
_diffrn_standards_number 0
_exptl_absorpt_coefficient_mu 4.218
_exptl_absorpt_correction_T_max 0.6315
_exptl_absorpt_correction_T_min 0.4068
_exptl_absorpt_correction_type multi-scan
_exptl_absorpt_process_details '(MULABS; Spek, 2003; Blessing, 1995)'
_exptl_crystal_colour colourless
_exptl_crystal_density_diffrn 1.775
_exptl_crystal_density_method 'not measured'
_exptl_crystal_description rod
_exptl_crystal_F_000 1072
_exptl_crystal_size_max 0.26
_exptl_crystal_size_mid 0.13
_exptl_crystal_size_min 0.12
_refine_diff_density_max 0.605
_refine_diff_density_min -0.690
_refine_ls_abs_structure_details 'Flack (1983)'
_refine_ls_abs_structure_Flack 0.002(8)
_refine_ls_extinction_coef 0.0066(6)
_refine_ls_extinction_expression Fc^*^=kFc[1+0.001xFc^2^\l^3^/sin(2\q)]^-1/4^
_refine_ls_extinction_method SHELXL97
_refine_ls_goodness_of_fit_ref 1.036
_refine_ls_hydrogen_treatment constr
_refine_ls_matrix_type full
_refine_ls_number_parameters 254
_refine_ls_number_reflns 4431
_refine_ls_number_restraints 2
_refine_ls_restrained_S_all 1.036
_refine_ls_R_factor_all 0.0446
_refine_ls_R_factor_gt 0.0423
_refine_ls_shift/su_max 0.000
_refine_ls_shift/su_mean 0.000
_refine_ls_structure_factor_coef Fsqd
_refine_ls_weighting_details 'calc w=1/[\s^2^(Fo^2^)+(0.0814P)^2^+0.7776P] where P=(Fo^2^+2Fc^2^)/3'
_refine_ls_weighting_scheme calc
_refine_ls_wR_factor_gt 0.1097
_refine_ls_wR_factor_ref 0.1119
_reflns_number_gt 4195
_reflns_number_total 4431
_reflns_threshold_expression I>2\s(I)
_cod_data_source_file sg2053.cif
_cod_data_source_block I
_cod_original_sg_symbol_H-M 'C c'
_cod_database_code 2210769
_cod_database_fobs_code 2210769

loop_
_symmetry_equiv_pos_as_xyz
'x, y, z'
'x, -y, z+1/2'
'x+1/2, y+1/2, z'
'x+1/2, -y+1/2, z+1/2'

loop_
_atom_site_type_symbol
_atom_site_label
_atom_site_fract_x
_atom_site_fract_y
_atom_site_fract_z
_atom_site_U_iso_or_equiv
_atom_site_adp_type
_atom_site_calc_flag
_atom_site_refinement_flags
_atom_site_occupancy
N N1 0.5105(2) 0.1428(2) 0.2398(5) 0.0322(6) Uani d . 1
O O1 0.4939(2) 0.19548(19) 0.1192(4) 0.0444(7) Uani d . 1
O O2 0.5124(2) 0.06581(19) 0.2108(4) 0.0481(7) Uani d . 1
C C1 0.54947(19) 0.2923(2) 0.6297(4) 0.0257(6) Uani d . 1
C C2 0.53247(19) 0.2620(2) 0.4533(4) 0.0247(6) Uani d . 1
H H2 0.5231 0.3008 0.3553 0.030 Uiso calc R 1
C C3 0.5295(2) 0.1746(2) 0.4239(4) 0.0257(6) Uani d . 1
C C4 0.5426(3) 0.1143(2) 0.5616(6) 0.0324(8) Uani d . 1
H H4 0.5395 0.0547 0.5372 0.039 Uiso calc R 1
C C5 0.5604(3) 0.1449(3) 0.7356(6) 0.0398(9) Uani d . 1
H H5 0.5703 0.1058 0.8329 0.048 Uiso calc R 1
C C6 0.5639(2) 0.2325(2) 0.7690(4) 0.0328(7) Uani d . 1
H H6 0.5764 0.2521 0.8893 0.039 Uiso calc R 1
C C7 0.5521(2) 0.3870(2) 0.6671(5) 0.0256(7) Uani d . 1
H H7 0.5364 0.4178 0.5511 0.031 Uiso calc R 1
S S11 0.39175(7) 0.38417(6) 1.09916(13) 0.0360(2) Uani d . 1
C C11 0.3583(2) 0.3862(2) 0.8709(5) 0.0309(7) Uani d . 1
C C12 0.2795(3) 0.3793(3) 0.8499(6) 0.0386(9) Uani d . 1
Br Br12 0.21502(3) 0.38086(4) 0.62852(5) 0.05515(18) Uani d . 1
C C13 0.2473(3) 0.3724(4) 1.0146(7) 0.0530(12) Uani d . 1
H H13 0.1938 0.3674 1.0226 0.064 Uiso calc R 1
C C14 0.3020(3) 0.3738(4) 1.1592(7) 0.0500(12) Uani d . 1
H H14 0.2913 0.3694 1.2805 0.060 Uiso calc R 1
C C15 0.4126(2) 0.3923(2) 0.7340(5) 0.0289(7) Uani d . 1
O O15 0.3902(2) 0.3829(2) 0.5729(4) 0.0429(7) Uani d . 1
C C16 0.4954(2) 0.4117(3) 0.8017(5) 0.0301(7) Uani d . 1
H H16A 0.5097 0.3805 0.9161 0.036 Uiso calc R 1
H H16B 0.5005 0.4737 0.8280 0.036 Uiso calc R 1
S S21 0.73682(8) 0.65191(7) 0.80025(15) 0.0438(3) Uani d . 1
C C21 0.7274(2) 0.5414(2) 0.7933(4) 0.0302(7) Uani d . 1
C C22 0.7989(2) 0.5044(3) 0.8373(4) 0.0347(8) Uani d . 1
Br Br22 0.82057(2) 0.38621(3) 0.85481(4) 0.04393(14) Uani d . 1
C C23 0.8600(3) 0.5637(3) 0.8733(6) 0.0469(10) Uani d . 1
H H23 0.9124 0.5482 0.9034 0.056 Uiso calc R 1
C C24 0.8339(3) 0.6453(3) 0.8592(7) 0.0541(12) Uani d . 1
H H24 0.8662 0.6940 0.8800 0.065 Uiso calc R 1
C C25 0.6485(2) 0.5095(2) 0.7414(4) 0.0280(6) Uani d . 1
O O25 0.59697(18) 0.56033(18) 0.7008(4) 0.0400(6) Uani d . 1
C C26 0.63504(19) 0.4136(2) 0.7371(4) 0.0252(6) Uani d . 1
H H26A 0.6481 0.3907 0.8605 0.030 Uiso calc R 1
H H26B 0.6704 0.3870 0.6596 0.030 Uiso calc R 1

loop_
_atom_site_aniso_label
_atom_site_aniso_U_11
_atom_site_aniso_U_22
_atom_site_aniso_U_33
_atom_site_aniso_U_12
_atom_site_aniso_U_13
_atom_site_aniso_U_23
N1 0.0305(17) 0.0304(13) 0.0369(14) -0.0035(13) 0.0086(12) -0.0088(13)
O1 0.063(2) 0.0420(15) 0.0274(12) -0.0094(14) 0.0020(13) -0.0064(11)
O2 0.0580(19) 0.0304(13) 0.0554(18) 0.0001(14) 0.0047(16) -0.0171(12)
C1 0.0234(15) 0.0291(15) 0.0240(14) -0.0066(12) 0.0008(12) -0.0012(12)
C2 0.0231(15) 0.0264(14) 0.0243(13) -0.0022(12) 0.0017(11) -0.0003(11)
C3 0.0243(15) 0.0252(14) 0.0273(15) -0.0039(12) 0.0022(12) -0.0024(11)
C4 0.031(2) 0.0265(15) 0.0394(19) -0.0049(12) 0.0043(16) 0.0049(13)
C5 0.045(2) 0.0355(19) 0.0377(19) -0.0088(17) 0.0009(17) 0.0110(15)
C6 0.0369(19) 0.0362(17) 0.0247(14) -0.0104(15) 0.0010(13) 0.0022(13)
C7 0.0246(18) 0.0272(15) 0.0249(14) -0.0023(12) 0.0025(13) -0.0041(11)
S11 0.0290(5) 0.0484(5) 0.0298(4) -0.0035(4) 0.0010(4) -0.0016(3)
C11 0.0272(19) 0.0363(18) 0.0280(16) 0.0018(13) -0.0017(14) -0.0046(12)
C12 0.027(2) 0.051(2) 0.037(2) -0.0013(15) 0.0015(17) -0.0034(16)
Br12 0.0274(2) 0.0933(4) 0.0419(2) -0.0036(2) -0.00693(18) 0.0033(2)
C13 0.030(2) 0.090(4) 0.040(2) -0.002(2) 0.0080(19) 0.000(2)
C14 0.037(3) 0.077(3) 0.039(2) -0.007(2) 0.014(2) -0.005(2)
C15 0.0247(18) 0.0307(17) 0.0304(16) -0.0003(12) -0.0009(14) -0.0028(12)
O15 0.0303(16) 0.067(2) 0.0298(13) -0.0041(13) -0.0044(12) -0.0081(12)
C16 0.0222(16) 0.0393(17) 0.0287(15) -0.0066(15) 0.0026(13) -0.0071(14)
S21 0.0497(6) 0.0352(5) 0.0464(5) -0.0161(5) 0.0051(4) -0.0060(4)
C21 0.0339(17) 0.0340(16) 0.0230(13) -0.0077(14) 0.0043(12) -0.0045(12)
C22 0.0311(18) 0.049(2) 0.0241(16) -0.0089(15) 0.0039(14) 0.0004(13)
Br22 0.0295(2) 0.0495(2) 0.0522(2) 0.00010(17) 0.00246(19) 0.00521(19)
C23 0.035(2) 0.064(3) 0.041(2) -0.020(2) -0.0007(17) -0.0012(19)
C24 0.051(3) 0.058(3) 0.052(2) -0.030(2) 0.001(2) -0.005(2)
C25 0.0280(17) 0.0335(16) 0.0218(13) -0.0044(13) -0.0001(12) -0.0022(11)
O25 0.0364(15) 0.0324(12) 0.0496(14) 0.0012(11) -0.0010(12) -0.0039(11)
C26 0.0211(15) 0.0266(14) 0.0276(14) -0.0044(13) 0.0020(12) -0.0051(12)

loop_
_atom_type_symbol
_atom_type_description
_atom_type_scat_dispersion_real
_atom_type_scat_dispersion_imag
_atom_type_scat_source
C C 0.0033 0.0016 'International Tables Vol C Tables 4.2.6.8 and 6.1.1.4'
H H 0.0000 0.0000 'International Tables Vol C Tables 4.2.6.8 and 6.1.1.4'
Br Br -0.2901 2.4595 'International Tables Vol C Tables 4.2.6.8 and 6.1.1.4'
N N 0.0061 0.0033 'International Tables Vol C Tables 4.2.6.8 and 6.1.1.4'
O O 0.0106 0.0060 'International Tables Vol C Tables 4.2.6.8 and 6.1.1.4'
S S 0.1246 0.1234 'International Tables Vol C Tables 4.2.6.8 and 6.1.1.4'

loop_
_geom_angle_atom_site_label_1
_geom_angle_atom_site_label_2
_geom_angle_atom_site_label_3
_geom_angle
O2 N1 O1 122.5(3)
O2 N1 C3 119.5(3)
O1 N1 C3 118.0(3)
C2 C1 C6 118.2(3)
C2 C1 C7 120.4(3)
C6 C1 C7 121.4(3)
C3 C2 C1 119.0(3)
C3 C2 H2 120.5
C1 C2 H2 120.5
C2 C3 C4 123.4(3)
C2 C3 N1 118.9(3)
C4 C3 N1 117.7(3)
C5 C4 C3 117.3(3)
C5 C4 H4 121.4
C3 C4 H4 121.4
C4 C5 C6 120.6(3)
C4 C5 H5 119.7
C6 C5 H5 119.7
C5 C6 C1 121.6(3)
C5 C6 H6 119.2
C1 C6 H6 119.2
C1 C7 C26 109.5(3)
C1 C7 C16 111.0(3)
C26 C7 C16 111.5(3)
C1 C7 H7 108.2
C26 C7 H7 108.2
C16 C7 H7 108.2
C14 S11 C11 92.8(2)
C12 C11 C15 130.3(3)
C12 C11 S11 109.0(3)
C15 C11 S11 120.7(3)
C11 C12 C13 114.0(4)
C11 C12 Br12 125.8(3)
C13 C12 Br12 120.2(3)
C14 C13 C12 111.9(4)
C14 C13 H13 124.0
C12 C13 H13 124.0
C13 C14 S11 112.4(4)
C13 C14 H14 123.8
S11 C14 H14 123.8
O15 C15 C11 120.8(4)
O15 C15 C16 122.2(4)
C11 C15 C16 117.0(3)
C15 C16 C7 113.5(3)
C15 C16 H16A 108.9
C7 C16 H16A 108.9
C15 C16 H16B 108.9
C7 C16 H16B 108.9
H16A C16 H16B 107.7
C24 S21 C21 92.1(2)
C22 C21 C25 135.5(3)
C22 C21 S21 109.2(3)
C25 C21 S21 115.3(3)
C21 C22 C23 114.5(4)
C21 C22 Br22 126.5(3)
C23 C22 Br22 119.1(3)
C24 C23 C22 111.1(4)
C24 C23 H23 124.4
C22 C23 H23 124.4
C23 C24 S21 113.1(3)
C23 C24 H24 123.4
S21 C24 H24 123.4
O25 C25 C21 119.3(3)
O25 C25 C26 122.1(3)
C21 C25 C26 118.6(3)
C25 C26 C7 114.3(3)
C25 C26 H26A 108.7
C7 C26 H26A 108.7
C25 C26 H26B 108.7
C7 C26 H26B 108.7
H26A C26 H26B 107.6

loop_
_geom_bond_atom_site_label_1
_geom_bond_atom_site_label_2
_geom_bond_distance
N1 O2 1.225(4)
N1 O1 1.229(5)
N1 C3 1.463(4)
C1 C2 1.399(4)
C1 C6 1.400(5)
C1 C7 1.506(4)
C2 C3 1.384(4)
C2 H2 0.9500
C3 C4 1.393(5)
C4 C5 1.385(6)
C4 H4 0.9500
C5 C6 1.391(5)
C5 H5 0.9500
C6 H6 0.9500
C7 C26 1.543(5)
C7 C16 1.546(5)
C7 H7 1.0000
S11 C14 1.695(5)
S11 C11 1.736(4)
C11 C12 1.377(6)
C11 C15 1.481(5)
C12 C13 1.418(6)
C12 Br12 1.888(4)
C13 C14 1.356(8)
C13 H13 0.9500
C14 H14 0.9500
C15 O15 1.229(5)
C15 C16 1.509(5)
C16 H16A 0.9900
C16 H16B 0.9900
S21 C24 1.709(6)
S21 C21 1.736(4)
C21 C22 1.385(6)
C21 C25 1.477(5)
C22 C23 1.417(6)
C22 Br22 1.888(4)
C23 C24 1.357(8)
C23 H23 0.9500
C24 H24 0.9500
C25 O25 1.215(5)
C25 C26 1.517(5)
C26 H26A 0.9900
C26 H26B 0.9900

loop_
_geom_torsion_atom_site_label_1
_geom_torsion_atom_site_label_2
_geom_torsion_atom_site_label_3
_geom_torsion_atom_site_label_4
_geom_torsion
_geom_torsion_publ_flag
C6 C1 C2 C3 0.9(5) ?
C7 C1 C2 C3 -179.1(3) ?
C1 C2 C3 C4 0.0(5) ?
C1 C2 C3 N1 179.0(3) ?
O2 N1 C3 C2 175.5(4) ?
O1 N1 C3 C2 -3.8(5) y
O2 N1 C3 C4 -5.4(5) y
O1 N1 C3 C4 175.2(4) ?
C2 C3 C4 C5 -0.9(6) ?
N1 C3 C4 C5 -179.9(4) ?
C3 C4 C5 C6 0.7(6) ?
C4 C5 C6 C1 0.2(7) ?
C2 C1 C6 C5 -1.0(6) ?
C7 C1 C6 C5 179.0(4) ?
C2 C1 C7 C26 -113.7(3) ?
C6 C1 C7 C26 66.2(4) ?
C2 C1 C7 C16 122.8(3) ?
C6 C1 C7 C16 -57.3(4) ?
C14 S11 C11 C12 0.4(3) ?
C14 S11 C11 C15 -178.2(3) ?
C15 C11 C12 C13 178.2(4) ?
S11 C11 C12 C13 -0.2(5) ?
C15 C11 C12 Br12 -3.1(7) ?
S11 C11 C12 Br12 178.5(2) ?
C11 C12 C13 C14 -0.2(7) ?
Br12 C12 C13 C14 -179.0(4) ?
C12 C13 C14 S11 0.5(6) ?
C11 S11 C14 C13 -0.5(4) ?
C12 C11 C15 O15 -7.5(6) ?
S11 C11 C15 O15 170.7(3) y
C12 C11 C15 C16 171.6(4) ?
S11 C11 C15 C16 -10.1(4) ?
O15 C15 C16 C7 -20.7(5) ?
C11 C15 C16 C7 160.2(3) ?
C1 C7 C16 C15 -61.4(4) ?
C26 C7 C16 C15 176.2(3) ?
C24 S21 C21 C22 0.3(3) ?
C24 S21 C21 C25 -178.9(3) ?
C25 C21 C22 C23 178.1(4) ?
S21 C21 C22 C23 -0.8(4) ?
C25 C21 C22 Br22 -2.5(6) ?
S21 C21 C22 Br22 178.52(19) ?
C21 C22 C23 C24 1.0(5) ?
Br22 C22 C23 C24 -178.3(3) ?
C22 C23 C24 S21 -0.8(5) ?
C21 S21 C24 C23 0.3(4) ?
C22 C21 C25 O25 -176.0(4) ?
S21 C21 C25 O25 2.9(4) y
C22 C21 C25 C26 2.8(5) ?
S21 C21 C25 C26 -178.3(2) ?
O25 C25 C26 C7 3.3(5) ?
C21 C25 C26 C7 -175.5(3) ?
C1 C7 C26 C25 167.5(3) ?
C16 C7 C26 C25 -69.2(4) ?

loop_
_cod_related_entry_id
_cod_related_entry_database
_cod_related_entry_code
1 ChemSpider 21127154
